data_1546709
loop_
_publ_author_name
'Bourichi, Selma'
'Kandri Rodi, Youssef'
'Jasinski, Jerry P.'
'Kaur, Manpreet'
'Ouzidan, Younes'
'Essassi, El Mokhtar'

_publ_section_title
;
 4-Benzyl-6-bromo-2-(4-chlorophenyl)-4<i>H</i>-imidazo[4,5-<i>b</i>]pyridine
;
_journal_coeditor_code VM4023
_journal_issue 6
_journal_name_full IUCrData
_journal_page_first x170899
_journal_paper_doi 10.1107/S2414314617008999
_journal_volume 2
_journal_year 2017
_chemical_formula_iupac 'C19 H13 Br Cl N3'
_chemical_formula_moiety 'C19 H13 Br Cl N3'
_chemical_formula_sum 'C19 H13 Br Cl N3'
_chemical_formula_weight 398.68
_chemical_name_systematic
;
4-Benzyl-6-bromo-2-(4-chlorophenyl)-4<i>H</i>-imidazo[4,5-<i>b</i>]pyridine
;
_space_group_crystal_system triclinic
_space_group_IT_number 2
_space_group_name_Hall '-P 1'
_space_group_name_H-M_alt 'P -1'
_symmetry_space_group_name_Hall '-P 1'
_symmetry_space_group_name_H-M 'P -1'
_atom_sites_solution_hydrogens geom
_atom_sites_solution_primary dual
_audit_creation_method
;
Olex2 1.2
(compiled 2017.03.28 svn.r3405 for OlexSys, GUI svn.r5337)
;
_cell_angle_alpha 76.030(6)
_cell_angle_beta 66.511(7)
_cell_angle_gamma 85.843(6)
_cell_formula_units_Z 2
_cell_length_a 8.7749(7)
_cell_length_b 9.9403(7)
_cell_length_c 10.4475(8)
_cell_measurement_reflns_used 2096
_cell_measurement_temperature 293(2)
_cell_measurement_theta_max 71.2150
_cell_measurement_theta_min 4.5580
_cell_volume 810.76(12)
_computing_cell_refinement
;
CrysAlis PRO (Rigaku Oxford Diffraction, 2015)
;
_computing_data_collection
;
CrysAlis PRO (Rigaku Oxford Diffraction, 2015)
;
_computing_data_reduction
;
CrysAlis PRO (Rigaku Oxford Diffraction, 2015)
;
_computing_molecular_graphics
;
OLEX2 (Dolomanov <i>et al.</i>,  2009)
;
_computing_publication_material
;
OLEX2 (Dolomanov <i>et al.</i>,  2009)
;
_computing_structure_refinement
;
SHELXL (Sheldrick, 2015b)
;
_computing_structure_solution
;
SHELXT2014 (Sheldrick, 2015a)
;
_diffrn_ambient_temperature 293(2)
_diffrn_detector_area_resol_mean 16.0416
_diffrn_measured_fraction_theta_full 0.999
_diffrn_measured_fraction_theta_max 0.977
_diffrn_measurement_device 'four-circle diffractometer'
_diffrn_measurement_device_type 'Rigaku Oxford Diffraction'
_diffrn_measurement_method '\w scans'
_diffrn_radiation_monochromator graphite
_diffrn_radiation_type CuK\a
_diffrn_radiation_wavelength 1.54184
_diffrn_reflns_av_R_equivalents 0.0373
_diffrn_reflns_limit_h_max 10
_diffrn_reflns_limit_h_min -6
_diffrn_reflns_limit_k_max 12
_diffrn_reflns_limit_k_min -11
_diffrn_reflns_limit_l_max 12
_diffrn_reflns_limit_l_min -12
_diffrn_reflns_number 5047
_diffrn_reflns_theta_full 67.684
_diffrn_reflns_theta_max 71.273
_diffrn_reflns_theta_min 4.586
_exptl_absorpt_coefficient_mu 5.002
_exptl_absorpt_correction_T_max 1.00000
_exptl_absorpt_correction_T_min 0.39291
_exptl_absorpt_correction_type multi-scan
_exptl_absorpt_process_details
;
(CrysAlis PRO; Rigaku Oxford Diffraction, 2015)
;
_exptl_crystal_colour yellow
_exptl_crystal_density_diffrn 1.633
_exptl_crystal_description irregular
_exptl_crystal_F_000 400
_exptl_crystal_size_max 0.14
_exptl_crystal_size_mid 0.12
_exptl_crystal_size_min 0.06
_refine_diff_density_max 0.644
_refine_diff_density_min -0.604
_refine_ls_extinction_coef 0.0012(4)
_refine_ls_extinction_expression Fc^*^=kFc[1+0.001xFc^2^\l^3^/sin(2\q)]^-1/4^
_refine_ls_extinction_method
;
SHELXT2014 (Sheldrick, 2015a)
;
_refine_ls_goodness_of_fit_ref 1.040
_refine_ls_hydrogen_treatment constr
_refine_ls_matrix_type full
_refine_ls_number_parameters 218
_refine_ls_number_reflns 3076
_refine_ls_number_restraints 0
_refine_ls_restrained_S_all 1.040
_refine_ls_R_factor_all 0.0517
_refine_ls_R_factor_gt 0.0443
_refine_ls_shift/su_max 0.001
_refine_ls_shift/su_mean 0.000
_refine_ls_structure_factor_coef Fsqd
_refine_ls_weighting_details 'w=1/[\s^2^(Fo^2^)+(0.0674P)^2^+0.2037P] where P=(Fo^2^+2Fc^2^)/3'
_refine_ls_weighting_scheme calc
_refine_ls_wR_factor_gt 0.1162
_refine_ls_wR_factor_ref 0.1244
_reflns_number_gt 2637
_reflns_number_total 3076
_reflns_threshold_expression 'I > 2\s(I)'
_cod_data_source_file vm4023sup1.cif
_cod_data_source_block I
_cod_database_code 1546709
_shelx_space_group_comment
;
The symmetry employed for this shelxl refinement is uniquely defined
by the following loop, which should always be used as a source of
symmetry information in preference to the above space-group names.
They are only intended as comments.
;
_shelxl_version_number 2014/6

loop_
_space_group_symop_operation_xyz
'x, y, z'
'-x, -y, -z'

loop_
_atom_site_type_symbol
_atom_site_label
_atom_site_fract_x
_atom_site_fract_y
_atom_site_fract_z
_atom_site_U_iso_or_equiv
_atom_site_adp_type
_atom_site_calc_flag
_atom_site_occupancy
Br Br1 0.20904(4) 0.05758(4) 0.60405(4) 0.04964(18) Uani d 1
Cl Cl1 0.40328(14) 1.29736(10) 0.10620(12) 0.0608(3) Uani d 1
N N1 0.5634(3) 0.3647(3) 0.3684(3) 0.0384(6) Uani d 1
N N2 0.2447(3) 0.6063(3) 0.3757(3) 0.0384(6) Uani d 1
N N3 0.5333(3) 0.6100(3) 0.2869(3) 0.0391(6) Uani d 1
C C1 0.4801(4) 0.2417(3) 0.4415(3) 0.0393(7) Uani d 1
H H1 0.5392 0.1616 0.4542 0.047 Uiso calc 1
C C2 0.3102(4) 0.2344(3) 0.4964(4) 0.0401(7) Uani d 1
C C3 0.2119(4) 0.3497(3) 0.4823(4) 0.0393(7) Uani d 1
H H3 0.0964 0.3427 0.5206 0.047 Uiso calc 1
C C4 0.2966(4) 0.4739(4) 0.4081(3) 0.0373(7) Uani d 1
C C5 0.3881(4) 0.6806(3) 0.3058(3) 0.0373(7) Uani d 1
C C6 0.4742(4) 0.4804(3) 0.3519(3) 0.0357(6) Uani d 1
C C7 0.3929(4) 0.8314(4) 0.2557(4) 0.0385(7) Uani d 1
C C8 0.2453(4) 0.9043(4) 0.2807(4) 0.0486(8) Uani d 1
H H8 0.1438 0.8561 0.3283 0.058 Uiso calc 1
C C9 0.2486(5) 1.0471(4) 0.2356(4) 0.0511(9) Uani d 1
H H9 0.1500 1.0950 0.2533 0.061 Uiso calc 1
C C10 0.3991(5) 1.1173(3) 0.1645(4) 0.0425(7) Uani d 1
C C11 0.5467(4) 1.0485(4) 0.1389(4) 0.0497(9) Uani d 1
H H11 0.6477 1.0977 0.0919 0.060 Uiso calc 1
C C12 0.5431(4) 0.9057(4) 0.1838(4) 0.0470(8) Uani d 1
H H12 0.6424 0.8588 0.1657 0.056 Uiso calc 1
C C13 0.7474(4) 0.3741(4) 0.3102(4) 0.0416(7) Uani d 1
H H13A 0.7865 0.3112 0.3768 0.050 Uiso calc 1
H H13B 0.7822 0.4675 0.3013 0.050 Uiso calc 1
C C14 0.8254(3) 0.3382(3) 0.1653(4) 0.0362(7) Uani d 1
C C15 0.8029(4) 0.4197(4) 0.0478(4) 0.0500(8) Uani d 1
H H15 0.7384 0.4981 0.0560 0.060 Uiso calc 1
C C16 0.8781(5) 0.3832(6) -0.0831(4) 0.0649(12) Uani d 1
H H16 0.8628 0.4348 -0.1639 0.078 Uiso calc 1
C C17 0.9753(6) 0.2690(6) -0.0899(5) 0.0676(12) Uani d 1
H H17 1.0290 0.2421 -0.1762 0.081 Uiso calc 1
C C18 0.9923(5) 0.1951(5) 0.0320(5) 0.0649(12) Uani d 1
H H18 1.0594 0.1181 0.0258 0.078 Uiso calc 1
C C19 0.9186(4) 0.2268(3) 0.1588(3) 0.0369(7) Uani d 1
H H19 0.9319 0.1732 0.2398 0.044 Uiso calc 1

loop_
_atom_site_aniso_label
_atom_site_aniso_U_11
_atom_site_aniso_U_22
_atom_site_aniso_U_33
_atom_site_aniso_U_12
_atom_site_aniso_U_13
_atom_site_aniso_U_23
Br1 0.0423(2) 0.0371(2) 0.0573(3) 0.00609(15) -0.01030(17) -0.00689(16)
Cl1 0.0740(6) 0.0384(5) 0.0712(7) 0.0027(4) -0.0354(5) -0.0031(4)
N1 0.0338(13) 0.0426(15) 0.0375(14) 0.0121(11) -0.0121(11) -0.0132(12)
N2 0.0331(12) 0.0376(14) 0.0392(14) 0.0080(11) -0.0108(11) -0.0075(11)
N3 0.0323(13) 0.0410(15) 0.0403(15) 0.0071(11) -0.0104(11) -0.0111(12)
C1 0.0416(16) 0.0368(16) 0.0355(16) 0.0104(13) -0.0116(14) -0.0101(13)
C2 0.0442(17) 0.0325(15) 0.0380(17) 0.0062(13) -0.0114(14) -0.0078(13)
C3 0.0321(14) 0.0392(17) 0.0393(17) 0.0061(12) -0.0083(13) -0.0074(13)
C4 0.0335(15) 0.0411(17) 0.0335(16) 0.0107(13) -0.0097(13) -0.0109(13)
C5 0.0354(15) 0.0400(17) 0.0349(16) 0.0080(13) -0.0127(13) -0.0097(13)
C6 0.0352(15) 0.0372(16) 0.0322(15) 0.0109(12) -0.0107(13) -0.0113(12)
C7 0.0367(15) 0.0403(17) 0.0389(17) 0.0064(13) -0.0156(13) -0.0101(13)
C8 0.0329(15) 0.0441(19) 0.059(2) 0.0048(14) -0.0119(15) -0.0061(16)
C9 0.0436(18) 0.047(2) 0.058(2) 0.0119(15) -0.0194(17) -0.0081(17)
C10 0.0523(19) 0.0358(17) 0.0424(18) 0.0033(14) -0.0244(16) -0.0051(14)
C11 0.0402(17) 0.047(2) 0.057(2) -0.0028(15) -0.0185(16) -0.0052(17)
C12 0.0346(16) 0.050(2) 0.051(2) 0.0062(14) -0.0153(15) -0.0060(16)
C13 0.0309(15) 0.052(2) 0.0420(18) 0.0125(14) -0.0123(14) -0.0186(15)
C14 0.0241(12) 0.0405(17) 0.0393(17) 0.0001(12) -0.0074(12) -0.0094(13)
C15 0.0413(17) 0.058(2) 0.048(2) 0.0093(16) -0.0183(16) -0.0084(17)
C16 0.052(2) 0.098(3) 0.039(2) -0.002(2) -0.0152(17) -0.009(2)
C17 0.056(2) 0.090(3) 0.045(2) -0.005(2) 0.0007(19) -0.029(2)
C18 0.052(2) 0.065(3) 0.064(3) 0.013(2) -0.004(2) -0.025(2)
C19 0.0307(13) 0.0339(15) 0.0349(16) 0.0091(12) -0.0038(12) -0.0061(12)

loop_
_atom_type_symbol
_atom_type_description
_atom_type_scat_dispersion_real
_atom_type_scat_dispersion_imag
_atom_type_scat_source
C C 0.0181 0.0091 'International Tables Vol C Tables 4.2.6.8 and 6.1.1.4'
H H 0.0000 0.0000 'International Tables Vol C Tables 4.2.6.8 and 6.1.1.4'
Br Br -0.6763 1.2805 'International Tables Vol C Tables 4.2.6.8 and 6.1.1.4'
Cl Cl 0.3639 0.7018 'International Tables Vol C Tables 4.2.6.8 and 6.1.1.4'
N N 0.0311 0.0180 'International Tables Vol C Tables 4.2.6.8 and 6.1.1.4'

loop_
_geom_angle_atom_site_label_1
_geom_angle_atom_site_label_2
_geom_angle_atom_site_label_3
_geom_angle
C1 N1 C13 121.2(3)
C6 N1 C1 118.5(3)
C6 N1 C13 120.3(3)
C5 N2 C4 103.0(3)
C6 N3 C5 100.9(3)
N1 C1 H1 119.6
N1 C1 C2 120.7(3)
C2 C1 H1 119.6
C1 C2 Br1 116.4(3)
C1 C2 C3 123.3(3)
C3 C2 Br1 120.2(3)
C2 C3 H3 122.1
C4 C3 C2 115.8(3)
C4 C3 H3 122.1
N2 C4 C3 132.5(3)
N2 C4 C6 107.1(3)
C3 C4 C6 120.4(3)
N2 C5 N3 117.5(3)
N2 C5 C7 122.3(3)
N3 C5 C7 120.2(3)
N1 C6 C4 121.3(3)
N3 C6 N1 127.2(3)
N3 C6 C4 111.5(3)
C8 C7 C5 120.4(3)
C12 C7 C5 121.1(3)
C12 C7 C8 118.5(3)
C7 C8 H8 119.6
C9 C8 C7 120.8(3)
C9 C8 H8 119.6
C8 C9 H9 120.4
C10 C9 C8 119.2(3)
C10 C9 H9 120.4
C9 C10 Cl1 119.2(3)
C9 C10 C11 121.4(3)
C11 C10 Cl1 119.4(3)
C10 C11 H11 120.4
C10 C11 C12 119.3(3)
C12 C11 H11 120.4
C7 C12 H12 119.6
C11 C12 C7 120.8(3)
C11 C12 H12 119.6
N1 C13 H13A 109.3
N1 C13 H13B 109.3
N1 C13 C14 111.8(3)
H13A C13 H13B 107.9
C14 C13 H13A 109.3
C14 C13 H13B 109.3
C15 C14 C13 121.1(3)
C19 C14 C13 116.0(3)
C19 C14 C15 122.9(3)
C14 C15 H15 120.5
C14 C15 C16 118.9(4)
C16 C15 H15 120.5
C15 C16 H16 121.0
C17 C16 C15 118.1(4)
C17 C16 H16 121.0
C16 C17 H17 120.5
C18 C17 C16 119.0(4)
C18 C17 H17 120.5
C17 C18 H18 118.1
C19 C18 C17 123.8(4)
C19 C18 H18 118.1
C14 C19 C18 117.3(4)
C14 C19 H19 121.4
C18 C19 H19 121.4

loop_
_geom_bond_atom_site_label_1
_geom_bond_atom_site_label_2
_geom_bond_distance
Br1 C2 1.902(3)
Cl1 C10 1.744(3)
N1 C1 1.359(4)
N1 C6 1.359(4)
N1 C13 1.482(4)
N2 C4 1.370(4)
N2 C5 1.343(4)
N3 C5 1.376(4)
N3 C6 1.336(4)
C1 H1 0.9300
C1 C2 1.367(5)
C2 C3 1.399(4)
C3 H3 0.9300
C3 C4 1.375(5)
C4 C6 1.429(4)
C5 C7 1.461(5)
C7 C8 1.398(4)
C7 C12 1.390(5)
C8 H8 0.9300
C8 C9 1.382(5)
C9 H9 0.9300
C9 C10 1.373(5)
C10 C11 1.379(5)
C11 H11 0.9300
C11 C12 1.382(5)
C12 H12 0.9300
C13 H13A 0.9700
C13 H13B 0.9700
C13 C14 1.512(4)
C14 C15 1.376(5)
C14 C19 1.326(4)
C15 H15 0.9300
C15 C16 1.387(6)
C16 H16 0.9300
C16 C17 1.367(7)
C17 H17 0.9300
C17 C18 1.367(7)
C18 H18 0.9300
C18 C19 1.328(5)
C19 H19 0.9300

loop_
_geom_hbond_atom_site_label_D
_geom_hbond_atom_site_label_H
_geom_hbond_atom_site_label_A
_geom_hbond_site_symmetry_A
_geom_hbond_distance_DH
_geom_hbond_distance_HA
_geom_hbond_distance_DA
_geom_hbond_angle_DHA
C19 H19 Br1 2_656 0.93 2.54 3.202(3) 128.4

_cod_database_fobs_code 1546709
